data_1570998
loop_
_publ_author_name
'Dawson, Daniel M.'
'Clayton, Jasmine A.'
'Marshall, Thomas H. D.'
'Guillou, Nathalie'
'Walton, Richard I.'
'Ashbrook, Sharon E.'

_publ_section_title
;
 Site-directed cation ordering in chabazite-type
 Al<sub><i>x</i></sub>Ga<sub>1-<i>x</i></sub>PO<sub>4</sub>-34 frameworks
 revealed by NMR crystallography.
;
_journal_issue 12
_journal_name_full 'Chemical science'
_journal_page_first 4374
_journal_page_last 4385
_journal_paper_doi 10.1039/d3sc06924a
_journal_volume 15
_journal_year 2024
_chemical_formula_sum 'C4 H7 Al3 F N2 O12 P3'
_chemical_formula_weight 467.97
_chemical_name_mineral ?Structure?
_space_group_IT_number 2
_space_group_name_Hall '-P 1'
_space_group_name_H-M_alt 'P -1'
_symmetry_cell_setting triclinic
_symmetry_space_group_name_Hall '-P 1'
_symmetry_space_group_name_H-M 'P -1'
_audit_update_record
;
2023-12-15 deposited with the CCDC.	2024-02-14 downloaded from the CCDC.
;
_cell_angle_alpha 88.9517(7)
_cell_angle_beta 102.1483(7)
_cell_angle_gamma 93.1108(7)
_cell_formula_units_Z 2
_cell_length_a 9.30794(7)
_cell_length_b 9.15665(7)
_cell_length_c 9.15459(9)
_cell_measurement_temperature 293
_cell_volume 761.626(11)
_computing_molecular_graphics DIAMOND
_computing_structure_refinement TOPAS
_computing_structure_solution TOPAS
_diffrn_ambient_temperature 293
_diffrn_measurement_device_type 'mythen detector'
_diffrn_radiation_monochromator 'Si(111) double monochromator'
_diffrn_radiation_type 'X-ray synchrotron'
_diffrn_radiation_wavelength 0.826855
_diffrn_source Synchrotron
_exptl_crystal_colour Colourless
_exptl_crystal_description polycristaline
_pd_meas_2theta_range_inc 0.004
_pd_meas_2theta_range_max 92.132
_pd_meas_2theta_range_min 2.084
_pd_proc_2theta_range_inc 0.002
_pd_proc_2theta_range_max 70.000
_pd_proc_2theta_range_min 4.5000
_pd_proc_ls_background_function 'Chebychev polynomial and two additional peaks'
_pd_proc_ls_profile_function 'Thompson-Cox-Hastings pseudo-Voigt function + Stephens model'
_pd_proc_ls_prof_R_factor 0.043
_pd_proc_ls_prof_wR_factor 0.064
_pd_spec_mounting 'glass capillary'
_pd_spec_mount_mode transmission
_pd_spec_shape cylinder
_refine_ls_goodness_of_fit_all 5.66
_refine_ls_number_reflns 4331
_refine_ls_R_I_factor 0.046
_cod_data_source_file d3sc06924a2.cif
_cod_data_source_block AlPO4-Hmim
_cod_depositor_comments 'Adding full bibliography for 1570998.cif.'
_cod_original_sg_symbol_H-M P-1
_cod_database_code 1570998
_refine_ls_number_structural_parameters 72
_refine_ls_number_profile_parameters 47

loop_
_symmetry_equiv_pos_as_xyz
'x, y, z '
'-x, -y, -z '

loop_
_atom_site_label
_atom_site_type_symbol
_atom_site_symmetry_multiplicity
_atom_site_fract_x
_atom_site_fract_y
_atom_site_fract_z
_atom_site_occupancy
_atom_site_B_iso_or_equiv
Al1 Al 2 0.9129(3) 0.0613(4) 0.3635(4) 1 0.40(4)
Al2 Al 2 0.9222(3) -0.3424(4) 0.1320(4) 1 0.40(4)
Al3 Al 2 1.3460(3) -0.1193(4) 0.1025(4) 1 0.40(4)
P1 P 2 0.8952(3) 0.3105(3) 0.1243(4) 1 0.46(4)
P2 P 2 0.6782(3) -0.1158(3) 0.1295(4) 1 0.46(4)
P3 P 2 1.1441(3) -0.1464(3) 0.3317(3) 1 0.46(4)
F1 F 2 0.9193(5) -0.1014(5) 0.4909(6) 1 0.68(4)
O1 O 2 1.2996(6) -0.1317(6) 0.2775(7) 1 0.68(4)
O2 O 2 0.6593(6) -0.0480(6) -0.0234(7) 1 0.68(4)
O3 O 2 0.7603(6) -0.2532(6) 0.1407(7) 1 0.68(4)
O4 O 2 1.0269(6) 0.3038(6) 0.0430(7) 1 0.68(4)
O5 O 2 0.9352(6) 0.2260(6) 0.2681(7) 1 0.68(4)
O6 O 2 1.0358(6) -0.0347(6) 0.2605(7) 1 0.68(4)
O7 O 2 1.0797(6) -0.3097(6) 0.2777(7) 1 0.68(4)
O8 O 2 0.5239(7) -0.1786(6) 0.1556(7) 1 0.68(4)
O9 O 2 1.1944(6) -0.1554(6) 0.5048(7) 1 0.68(4)
O10 O 2 0.8693(6) 0.4700(7) 0.1451(7) 1 0.68(4)
O11 O 2 0.7483(7) -0.0065(6) 0.2517(7) 1 0.68(4)
O12 O 2 0.7581(6) 0.2572(6) 0.0148(7) 1 0.68(4)
N1 N 2 0.3480(10) 0.3608(10) 0.4104(12) 1 4.00(13)
N2 N 2 0.5423(5) 0.2631(5) 0.3717(7) 1 4.00(13)
C2 C 2 0.4972(9) 0.3597(9) 0.2573(9) 1 4.00(13)
C1 C 2 0.4515(10) 0.2657(7) 0.4617(11) 1 4.00(13)
C3 C 2 0.3737(12) 0.4227(12) 0.2803(13) 1 4.00(13)
C4 C 2 0.2318(15) 0.3928(16) 0.4778(18) 1 4.00(13)
H1 H 2 0.6323(6) 0.2104(6) 0.3661(9) 1 4
H2 H 2 0.4574(12) 0.2089(8) 0.5504(11) 1 4
H3 H 2 0.5437(12) 0.3796(10) 0.1756(10) 1 4
H4 H 2 0.3186(15) 0.4937(16) 0.2190(16) 1 4
H41 H 2 0.195(5) 0.488(4) 0.441(6) 1 4
H42 H 2 0.146(3) 0.328(5) 0.438(6) 1 4
H43 H 2 0.254(4) 0.361(7) 0.582(3) 1 4

loop_
_geom_angle_atom_site_label_1
_geom_angle_atom_site_label_2
_geom_angle_atom_site_label_3
_geom_angle
_geom_angle_site_symmetry_1
_geom_angle_site_symmetry_3
_geom_angle_publ_flag
O5 P1 O12 116.8(4) . . ?

loop_
_geom_bond_atom_site_label_1
_geom_bond_atom_site_label_2
_geom_bond_distance
_geom_bond_site_symmetry_2
_geom_bond_publ_flag
P1 O5 1.503(7) . ?
